data_9016727
loop_
_publ_author_name
'Yang, H.'
'Downs, R. T.'
'Evans, S. H.'
'Feinglos, M. N.'
'Tait, K. T.'

_publ_section_title
;
 Crystal structure of uchucchacuaite, AgMnPb3Sb5S12, and its relationship with
 ramdohrite and fizelyite
 Note: Sample ID R100213
;
_journal_name_full 'American Mineralogist'
_journal_page_first 1186
_journal_page_last 1189
_journal_paper_doi 10.2138/am.2011.3809
_journal_volume 96
_journal_year 2011
_chemical_compound_source 'Uchuc-Chacua, Lima, Peru'
_chemical_formula_sum 'Ag1.049 Mn0.901 Pb3 S12 Sb5.049'
_chemical_name_mineral Uchucchacuaite
_space_group_IT_number 14
_symmetry_space_group_name_Hall '-P 2yn'
_symmetry_space_group_name_H-M 'P 1 21/n 1'
_cell_angle_alpha 90
_cell_angle_beta 90.059
_cell_angle_gamma 90
_cell_length_a 19.3645
_cell_length_b 12.7287
_cell_length_c 8.7571
_cell_formula_units_Z 4
_cell_volume 2158.492
_database_code_amcsd 0018371
_exptl_crystal_density_diffrn 5.489
_cod_original_formula_sum 'Pb3 Mn.901 Ag1.049 Sb5.049 S12'
_cod_database_code 9016727

loop_
_space_group_symop_operation_xyz
x,y,z
1/2+x,1/2-y,1/2+z
1/2-x,1/2+y,1/2-z
-x,-y,-z

loop_
_atom_site_aniso_label
_atom_site_aniso_U_11
_atom_site_aniso_U_22
_atom_site_aniso_U_33
_atom_site_aniso_U_12
_atom_site_aniso_U_13
_atom_site_aniso_U_23
Pb1 0.02553 0.02243 0.02205 -0.00220 0.00235 -0.00225
Pb2 0.03002 0.02111 0.02677 -0.00179 -0.00287 0.00027
Pb3 0.02333 0.02331 0.01848 0.00071 -0.00042 -0.00062
MnM2 0.02553 0.01820 0.02271 -0.00195 0.00023 0.00100
AgM2 0.02553 0.01820 0.02271 -0.00195 0.00023 0.00100
SbM2 0.02553 0.01820 0.02271 -0.00195 0.00023 0.00100
Ag1 0.04022 0.05037 0.03909 0.02409 -0.00854 -0.00213
Sb1 0.02275 0.01688 0.01602 0.00103 -0.00096 0.00094
Sb2 0.01626 0.01710 0.01872 -0.00008 -0.00132 0.00165
Sb3 0.01846 0.01558 0.01564 -0.00013 0.00014 0.00058
Sb4 0.01878 0.01942 0.01659 -0.00110 -0.00056 -0.00098
Sb5 0.01895 0.01619 0.01661 -0.00224 0.00011 0.00100
S1 0.02497 0.01978 0.01092 0.00521 -0.00037 -0.00052
S2 0.02400 0.02774 0.01287 -0.00777 -0.00253 -0.00139
S3 0.01922 0.02005 0.01984 0.00465 -0.00118 -0.00123
S4 0.01995 0.01958 0.01855 -0.00387 0.00040 0.00119
S5 0.02329 0.02091 0.01402 -0.00606 -0.00117 0.00165
S6 0.01787 0.02207 0.01525 -0.00114 0.00177 -0.00037
S7 0.01898 0.02056 0.01514 -0.00130 0.00070 0.00216
S8 0.01901 0.02455 0.01204 -0.00030 -0.00014 0.00038
S9 0.01729 0.01943 0.01913 -0.00381 -0.00120 0.00155
S10 0.01691 0.02127 0.01679 -0.00115 -0.00068 0.00151
S11 0.02643 0.01805 0.01463 -0.00125 0.00234 -0.00122
S12 0.02021 0.01749 0.01597 0.00078 0.00191 0.00131

loop_
_atom_site_label
_atom_site_fract_x
_atom_site_fract_y
_atom_site_fract_z
_atom_site_occupancy
_atom_site_U_iso_or_equiv
Pb1 0.25569 0.90189 0.38932 1.00000 0.02333
Pb2 0.24831 0.91430 -0.09676 1.00000 0.02597
Pb3 0.05187 0.90209 0.62985 1.00000 0.02171
MnM2 0.13248 0.14672 0.12630 0.90100 0.02215
AgM2 0.13248 0.14672 0.12630 0.04900 0.02215
SbM2 0.13248 0.14672 0.12630 0.04900 0.02215
Ag1 0.14180 0.17609 0.62300 1.00000 0.04323
Sb1 0.35239 0.12500 0.64424 1.00000 0.01855
Sb2 0.44416 0.86816 0.61507 1.00000 0.01736
Sb3 0.12858 0.64468 0.38406 1.00000 0.01656
Sb4 -0.05365 0.64186 0.63757 1.00000 0.01826
Sb5 0.05504 0.88068 0.14369 1.00000 0.01725
S1 0.39618 0.99378 -0.16787 1.00000 0.01855
S2 -0.00750 0.75035 0.84718 1.00000 0.02154
S3 0.23547 0.04514 -0.35328 1.00000 0.01971
S4 0.33934 0.76560 0.60393 1.00000 0.01936
S5 0.10238 0.98922 0.93968 1.00000 0.01940
S6 0.16465 0.76181 0.59014 1.00000 0.01839
S7 0.40150 0.00041 0.42961 1.00000 0.01823
S8 -0.01717 0.76461 0.42988 1.00000 0.01853
S9 0.25576 0.06069 0.13379 1.00000 0.01861
S10 -0.16685 0.72249 0.65532 1.00000 0.01833
S11 0.09330 0.00701 0.33500 1.00000 0.01970
S12 0.15984 0.76684 0.16766 1.00000 0.01789

loop_
_cod_related_entry_id
_cod_related_entry_database
_cod_related_entry_code
1 AMCSD 0018371
